data_2022629
loop_
_publ_author_name
'Naghiyev, Farid N.'
'Khrustalev, Victor N.'
'Dobrokhotova, Ekaterina V.'
'Akkurt, Mehmet'
'Khalilov, Ali N.'
'Bhattarai, Ajaya'
'Mamedov, \.Ibrahim G.'

_publ_section_title
;
 Crystal structure and Hirshfeld surface analysis of
 2-(4-bromophenyl)-4-methyl-6-oxo-1-phenyl-1,6-dihydropyridine-3-carbonitrile
;
_journal_coeditor_code VM2267
_journal_issue 8
_journal_name_full 'Acta Crystallographica Section E Crystallographic Communications'
_journal_paper_doi 10.1107/S2056989022006466
_journal_volume 78
_journal_year 2022
_chemical_absolute_configuration ad
_chemical_formula_iupac 'C19 H13 Br N2 O'
_chemical_formula_moiety 'C19 H13 Br N2 O'
_chemical_formula_sum 'C19 H13 Br N2 O'
_chemical_formula_weight 365.21
_chemical_name_systematic
;
2-(4-Bromophenyl)-4-methyl-6-oxo-1-phenyl-1,6-dihydropyridine-3-carbonitrile
;
_space_group_crystal_system orthorhombic
_space_group_IT_number 33
_space_group_name_Hall 'P 2c -2n'
_space_group_name_H-M_alt 'P n a 21'
_atom_sites_solution_hydrogens geom
_atom_sites_solution_primary difmap
_atom_sites_solution_secondary difmap
_audit_creation_method SHELXL-2013
_cell_angle_alpha 90
_cell_angle_beta 90
_cell_angle_gamma 90
_cell_formula_units_Z 4
_cell_length_a 15.58979(16)
_cell_length_b 10.33883(10)
_cell_length_c 9.91195(9)
_cell_measurement_reflns_used 35934
_cell_measurement_temperature 100(2)
_cell_measurement_theta_max 78.95
_cell_measurement_theta_min 2.73
_cell_volume 1597.61(3)
_computing_cell_refinement
;
CrysAlisPro (Rigaku OD, 2021)
;
_computing_data_collection
;
CrysAlisPro (Rigaku OD, 2021)
;
_computing_data_reduction
;
CrysAlisPro (Rigaku OD, 2021)
;
_computing_molecular_graphics
;
ORTEP-3 for Windows (Farrugia, 2012)
;
_computing_publication_material
;
PLATON (Spek, 2020)
;
_computing_structure_refinement
;
SHELXL (Sheldrick, 2015b)
;
_computing_structure_solution
;
SHELXT (Sheldrick, 2015a)
;
_diffrn_ambient_temperature 100(2)
_diffrn_measured_fraction_theta_full 0.998
_diffrn_measured_fraction_theta_max 0.936
_diffrn_measurement_device_type 'XtaLAB Synergy, Dualflex, HyPix'
_diffrn_measurement_method '\f and \w'
_diffrn_radiation_type CuK\a
_diffrn_radiation_wavelength 1.54178
_diffrn_reflns_av_R_equivalents 0.0472
_diffrn_reflns_av_unetI/netI 0.0168
_diffrn_reflns_limit_h_max 19
_diffrn_reflns_limit_h_min -19
_diffrn_reflns_limit_k_max 12
_diffrn_reflns_limit_k_min -12
_diffrn_reflns_limit_l_max 12
_diffrn_reflns_limit_l_min -12
_diffrn_reflns_number 45325
_diffrn_reflns_theta_full 67.679
_diffrn_reflns_theta_max 88.279
_diffrn_reflns_theta_min 5.133
_diffrn_source 'micro-focus sealed X-ray tube'
_diffrn_standards_decay_% 0
_diffrn_standards_interval_count 0
_diffrn_standards_interval_time 0
_diffrn_standards_number 0
_exptl_absorpt_coefficient_mu 3.547
_exptl_absorpt_correction_T_max 0.462
_exptl_absorpt_correction_T_min 0.413
_exptl_absorpt_correction_type multi-scan
_exptl_absorpt_process_details
;
(CrysAlisPro; Rigaku OD, 2021)
;
_exptl_crystal_colour colourless
_exptl_crystal_density_diffrn 1.518
_exptl_crystal_description prism
_exptl_crystal_F_000 736
_exptl_crystal_size_max 0.25
_exptl_crystal_size_mid 0.24
_exptl_crystal_size_min 0.21
_refine_diff_density_max 1.266
_refine_diff_density_min -0.893
_refine_ls_abs_structure_details
;
Flack <i>x</i> determined using 1531 quotients
[(<i>I</i>^+^)-(<i>I</i>^-^)]/[(<i>I</i>^+^)+(<i>I</i>^-^)]
(Parsons <i>et al.</i>,  2013).
;
_refine_ls_abs_structure_Flack -0.012(18)
_refine_ls_extinction_method none
_refine_ls_goodness_of_fit_ref 1.049
_refine_ls_hydrogen_treatment constr
_refine_ls_matrix_type full
_refine_ls_number_parameters 209
_refine_ls_number_reflns 3359
_refine_ls_number_restraints 1
_refine_ls_restrained_S_all 1.049
_refine_ls_R_factor_all 0.0371
_refine_ls_R_factor_gt 0.0370
_refine_ls_shift/su_max 0.000
_refine_ls_shift/su_mean 0.000
_refine_ls_structure_factor_coef Fsqd
_refine_ls_weighting_details 'w=1/[\s^2^(Fo^2^)+(0.0658P)^2^+1.8045P] where P=(Fo^2^+2Fc^2^)/3'
_refine_ls_weighting_scheme calc
_refine_ls_wR_factor_gt 0.0990
_refine_ls_wR_factor_ref 0.0991
_reflns_number_gt 3339
_reflns_number_total 3359
_reflns_threshold_expression 'I > 2\s(I)'
_cod_data_source_file vm2267sup1.cif
_cod_data_source_block I
_cod_database_code 2022629
_shelx_space_group_comment
;
The symmetry employed for this shelxl refinement is uniquely defined
by the following loop, which should always be used as a source of
symmetry information in preference to the above space-group names.
They are only intended as comments.
;
_shelx_estimated_absorpt_t_min 0.471
_shelx_estimated_absorpt_t_max 0.523
_shelxl_version_number .2013

loop_
_space_group_symop_operation_xyz
'x, y, z'
'-x, -y, z+1/2'
'x+1/2, -y+1/2, z'
'-x+1/2, y+1/2, z+1/2'

loop_
_atom_site_type_symbol
_atom_site_label
_atom_site_fract_x
_atom_site_fract_y
_atom_site_fract_z
_atom_site_U_iso_or_equiv
_atom_site_adp_type
_atom_site_calc_flag
_atom_site_occupancy
_atom_site_disorder_assembly
_atom_site_disorder_group
Br Br1 0.84710(3) -0.04550(4) 0.63282(7) 0.02494(16) Uani d 1 . .
O O1 0.4307(2) 0.4948(4) 0.3074(4) 0.0278(7) Uani d 1 . .
N N1 0.5437(2) 0.4161(4) 0.4275(4) 0.0188(7) Uani d 1 . .
N N2 0.7885(2) 0.6147(4) 0.6339(5) 0.0294(7) Uani d 1 . .
C C2 0.4948(3) 0.5231(5) 0.3709(4) 0.0216(10) Uani d 1 . .
C C3 0.5263(3) 0.6562(5) 0.3980(4) 0.0238(9) Uani d 1 . .
H H3 0.4934 0.7271 0.3657 0.029 Uiso calc 1 . .
C C4 0.5993(3) 0.6812(4) 0.4665(4) 0.0215(8) Uani d 1 . .
C C5 0.6468(3) 0.5678(5) 0.5140(5) 0.0222(10) Uani d 1 . .
C C6 0.6185(3) 0.4373(4) 0.4937(4) 0.0188(8) Uani d 1 . .
C C7 0.5051(3) 0.2830(4) 0.4247(4) 0.0205(8) Uani d 1 . .
C C8 0.4705(3) 0.2349(5) 0.5395(5) 0.0237(9) Uani d 1 . .
H H8 0.4733 0.2837 0.6205 0.028 Uiso calc 1 . .
C C9 0.4295(3) 0.1103(5) 0.5393(5) 0.0263(9) Uani d 1 . .
H H9 0.4052 0.0789 0.6209 0.032 Uiso calc 1 . .
C C10 0.4243(3) 0.0354(5) 0.4255(5) 0.0268(10) Uani d 1 . .
H H10 0.3970 -0.0467 0.4261 0.032 Uiso calc 1 . .
C C11 0.4602(3) 0.0848(5) 0.3123(5) 0.0290(10) Uani d 1 . .
H H11 0.4587 0.0354 0.2315 0.035 Uiso calc 1 . .
C C12 0.5005(3) 0.2097(5) 0.3110(5) 0.0260(9) Uani d 1 . .
H H12 0.5243 0.2417 0.2293 0.031 Uiso calc 1 . .
C C13 0.6315(3) 0.8212(5) 0.4893(5) 0.0274(10) Uani d 1 . .
H H13A 0.5887 0.8824 0.4551 0.041 Uiso calc 1 . .
H H13B 0.6857 0.8338 0.4412 0.041 Uiso calc 1 . .
H H13C 0.6403 0.8359 0.5859 0.041 Uiso calc 1 . .
C C14 0.7262(3) 0.5907(4) 0.5820(5) 0.0233(9) Uani d 1 . .
C C15 0.6711(3) 0.3187(4) 0.5311(4) 0.0174(8) Uani d 1 . .
C C16 0.7071(3) 0.2397(4) 0.4329(4) 0.0201(8) Uani d 1 . .
H H16 0.6956 0.2589 0.3409 0.024 Uiso calc 1 . .
C C17 0.7600(3) 0.1318(4) 0.4629(4) 0.0214(8) Uani d 1 . .
H H17 0.7843 0.0813 0.3924 0.026 Uiso calc 1 . .
C C18 0.7751(3) 0.1027(4) 0.5913(4) 0.0205(8) Uani d 1 . .
C C19 0.7397(3) 0.1793(5) 0.6909(4) 0.0232(9) Uani d 1 . .
H H19 0.7505 0.1587 0.7828 0.028 Uiso calc 1 . .
C C20 0.6878(3) 0.2878(4) 0.6599(4) 0.0230(9) Uani d 1 . .
H H20 0.6647 0.3389 0.7307 0.028 Uiso calc 1 . .

loop_
_atom_site_aniso_label
_atom_site_aniso_U_11
_atom_site_aniso_U_22
_atom_site_aniso_U_33
_atom_site_aniso_U_12
_atom_site_aniso_U_13
_atom_site_aniso_U_23
Br1 0.0283(2) 0.0232(3) 0.0233(2) 0.00633(14) -0.0028(2) 0.0055(2)
O1 0.0269(16) 0.0306(17) 0.0260(16) 0.0013(15) -0.0068(13) 0.0022(14)
N1 0.0179(16) 0.0204(18) 0.0182(17) 0.0037(15) -0.0015(13) 0.0042(14)
N2 0.0286(17) 0.0326(19) 0.0270(17) 0.0030(14) -0.003(2) -0.009(2)
C2 0.0214(19) 0.027(3) 0.016(2) 0.0027(19) 0.0010(16) 0.0020(17)
C3 0.024(2) 0.024(2) 0.024(2) 0.0070(18) 0.0013(16) 0.0046(18)
C4 0.026(2) 0.020(2) 0.0187(19) 0.0013(17) 0.0017(16) -0.0013(15)
C5 0.024(2) 0.024(2) 0.019(2) 0.0049(16) -0.0004(16) -0.0031(18)
C6 0.021(2) 0.023(2) 0.0128(18) 0.0052(17) 0.0003(15) 0.0013(15)
C7 0.0197(19) 0.022(2) 0.019(2) 0.0020(17) -0.0003(15) 0.0009(17)
C8 0.023(2) 0.029(2) 0.0188(18) 0.0036(17) 0.0015(16) 0.0010(17)
C9 0.027(2) 0.028(2) 0.023(2) 0.0004(18) 0.0009(17) 0.0042(18)
C10 0.026(2) 0.023(2) 0.031(3) 0.0001(17) 0.0013(19) -0.0009(18)
C11 0.033(2) 0.028(2) 0.026(2) 0.001(2) 0.0016(19) -0.004(2)
C12 0.027(2) 0.033(3) 0.0172(19) -0.0010(19) 0.0026(16) -0.0004(18)
C13 0.031(2) 0.020(2) 0.031(2) 0.0041(19) -0.0016(19) 0.0007(18)
C14 0.029(2) 0.021(2) 0.0199(18) 0.0020(18) 0.0007(16) -0.0028(17)
C15 0.0170(17) 0.017(2) 0.018(2) 0.0035(16) -0.0027(15) -0.0001(16)
C16 0.025(2) 0.022(2) 0.0131(18) 0.0017(16) 0.0016(15) 0.0015(15)
C17 0.0219(19) 0.025(2) 0.0174(19) 0.0030(16) 0.0019(15) -0.0021(16)
C18 0.0228(19) 0.019(2) 0.0196(19) 0.0006(16) -0.0029(14) 0.0030(15)
C19 0.026(2) 0.028(2) 0.0150(18) 0.0051(18) -0.0014(16) -0.0002(17)
C20 0.028(2) 0.027(2) 0.014(2) 0.0015(17) -0.0006(15) -0.0017(15)

loop_
_atom_type_symbol
_atom_type_description
_atom_type_scat_dispersion_real
_atom_type_scat_dispersion_imag
_atom_type_scat_source
C C 0.0181 0.0091 'International Tables Vol C Tables 4.2.6.8 and 6.1.1.4'
H H 0.0000 0.0000 'International Tables Vol C Tables 4.2.6.8 and 6.1.1.4'
N N 0.0311 0.0180 'International Tables Vol C Tables 4.2.6.8 and 6.1.1.4'
O O 0.0492 0.0322 'International Tables Vol C Tables 4.2.6.8 and 6.1.1.4'
Br Br -0.6763 1.2805 'International Tables Vol C Tables 4.2.6.8 and 6.1.1.4'

loop_
_geom_angle_atom_site_label_1
_geom_angle_atom_site_label_2
_geom_angle_atom_site_label_3
_geom_angle_site_symmetry_1
_geom_angle_site_symmetry_3
_geom_angle
_geom_angle_publ_flag
C6 N1 C2 . . 121.0(4) ?
C6 N1 C7 . . 120.1(4) ?
C2 N1 C7 . . 118.6(3) ?
O1 C2 N1 . . 116.5(4) ?
O1 C2 C3 . . 126.0(4) ?
N1 C2 C3 . . 117.5(4) ?
C4 C3 C2 . . 123.2(4) ?
C4 C3 H3 . . 118.4 ?
C2 C3 H3 . . 118.4 ?
C3 C4 C5 . . 115.7(4) ?
C3 C4 C13 . . 121.7(4) ?
C5 C4 C13 . . 122.6(4) ?
C14 C5 C6 . . 119.2(4) ?
C14 C5 C4 . . 117.1(4) ?
C6 C5 C4 . . 123.6(4) ?
N1 C6 C5 . . 118.9(4) ?
N1 C6 C15 . . 116.8(4) ?
C5 C6 C15 . . 124.0(4) ?
C8 C7 C12 . . 118.1(4) ?
C8 C7 N1 . . 118.7(4) ?
C12 C7 N1 . . 123.1(4) ?
C7 C8 C9 . . 120.4(4) ?
C7 C8 H8 . . 119.8 ?
C9 C8 H8 . . 119.8 ?
C10 C9 C8 . . 122.2(4) ?
C10 C9 H9 . . 118.9 ?
C8 C9 H9 . . 118.9 ?
C11 C10 C9 . . 116.4(4) ?
C11 C10 H10 . . 121.8 ?
C9 C10 H10 . . 121.8 ?
C10 C11 C12 . . 121.8(5) ?
C10 C11 H11 . . 119.1 ?
C12 C11 H11 . . 119.1 ?
C7 C12 C11 . . 121.1(4) ?
C7 C12 H12 . . 119.5 ?
C11 C12 H12 . . 119.5 ?
C4 C13 H13A . . 109.5 ?
C4 C13 H13B . . 109.5 ?
H13A C13 H13B . . 109.5 ?
C4 C13 H13C . . 109.5 ?
H13A C13 H13C . . 109.5 ?
H13B C13 H13C . . 109.5 ?
N2 C14 C5 . . 176.7(5) ?
C20 C15 C16 . . 116.6(4) ?
C20 C15 C6 . . 121.9(4) ?
C16 C15 C6 . . 121.4(4) ?
C15 C16 C17 . . 123.4(4) ?
C15 C16 H16 . . 118.3 ?
C17 C16 H16 . . 118.3 ?
C18 C17 C16 . . 118.8(4) ?
C18 C17 H17 . . 120.6 ?
C16 C17 H17 . . 120.6 ?
C17 C18 C19 . . 119.0(4) ?
C17 C18 Br1 . . 118.9(3) ?
C19 C18 Br1 . . 122.1(3) ?
C18 C19 C20 . . 121.8(4) ?
C18 C19 H19 . . 119.1 ?
C20 C19 H19 . . 119.1 ?
C15 C20 C19 . . 120.4(4) ?
C15 C20 H20 . . 119.8 ?
C19 C20 H20 . . 119.8 ?

loop_
_geom_bond_atom_site_label_1
_geom_bond_atom_site_label_2
_geom_bond_site_symmetry_2
_geom_bond_distance
_geom_bond_publ_flag
Br1 C18 . 1.944(4) ?
O1 C2 . 1.217(6) ?
N1 C6 . 1.356(6) ?
N1 C2 . 1.456(6) ?
N1 C7 . 1.503(6) ?
N2 C14 . 1.127(6) ?
C2 C3 . 1.485(7) ?
C3 C4 . 1.352(7) ?
C3 H3 . 0.9500 ?
C4 C5 . 1.464(7) ?
C4 C13 . 1.548(6) ?
C5 C14 . 1.429(6) ?
C5 C6 . 1.433(7) ?
C6 C15 . 1.520(6) ?
C7 C8 . 1.353(6) ?
C7 C12 . 1.360(6) ?
C8 C9 . 1.437(7) ?
C8 H8 . 0.9500 ?
C9 C10 . 1.371(7) ?
C9 H9 . 0.9500 ?
C10 C11 . 1.354(7) ?
C10 H10 . 0.9500 ?
C11 C12 . 1.436(7) ?
C11 H11 . 0.9500 ?
C12 H12 . 0.9500 ?
C13 H13A . 0.9800 ?
C13 H13B . 0.9800 ?
C13 H13C . 0.9800 ?
C15 C20 . 1.342(6) ?
C15 C16 . 1.389(6) ?
C16 C17 . 1.420(6) ?
C16 H16 . 0.9500 ?
C17 C18 . 1.329(6) ?
C17 H17 . 0.9500 ?
C18 C19 . 1.380(6) ?
C19 C20 . 1.417(6) ?
C19 H19 . 0.9500 ?
C20 H20 . 0.9500 ?

loop_
_geom_hbond_atom_site_label_D
_geom_hbond_atom_site_label_H
_geom_hbond_atom_site_label_A
_geom_hbond_site_symmetry_A
_geom_hbond_distance_DH
_geom_hbond_distance_HA
_geom_hbond_distance_DA
_geom_hbond_angle_DHA
_geom_hbond_publ_flag
C16 H16 N2 4_644 0.95 2.55 3.234(6) 129 yes
C17 H17 O1 3_555 0.95 2.56 3.342(6) 140 yes
C20 H20 O1 2_665 0.95 2.40 3.256(6) 150 yes

loop_
_geom_torsion_atom_site_label_1
_geom_torsion_atom_site_label_2
_geom_torsion_atom_site_label_3
_geom_torsion_atom_site_label_4
_geom_torsion_site_symmetry_1
_geom_torsion_site_symmetry_2
_geom_torsion_site_symmetry_3
_geom_torsion_site_symmetry_4
_geom_torsion
_geom_torsion_publ_flag
C6 N1 C2 O1 . . . . 176.5(4) ?
C7 N1 C2 O1 . . . . -10.1(6) ?
C6 N1 C2 C3 . . . . -4.8(6) ?
C7 N1 C2 C3 . . . . 168.5(4) ?
O1 C2 C3 C4 . . . . -178.3(5) ?
N1 C2 C3 C4 . . . . 3.2(7) ?
C2 C3 C4 C5 . . . . -0.2(7) ?
C2 C3 C4 C13 . . . . 178.2(4) ?
C3 C4 C5 C14 . . . . 177.5(4) ?
C13 C4 C5 C14 . . . . -0.8(7) ?
C3 C4 C5 C6 . . . . -1.4(7) ?
C13 C4 C5 C6 . . . . -179.8(4) ?
C2 N1 C6 C5 . . . . 3.4(6) ?
C7 N1 C6 C5 . . . . -169.9(4) ?
C2 N1 C6 C15 . . . . -171.3(4) ?
C7 N1 C6 C15 . . . . 15.4(6) ?
C14 C5 C6 N1 . . . . -179.1(4) ?
C4 C5 C6 N1 . . . . -0.2(7) ?
C14 C5 C6 C15 . . . . -4.8(7) ?
C4 C5 C6 C15 . . . . 174.1(4) ?
C6 N1 C7 C8 . . . . 71.1(5) ?
C2 N1 C7 C8 . . . . -102.3(5) ?
C6 N1 C7 C12 . . . . -111.3(5) ?
C2 N1 C7 C12 . . . . 75.3(5) ?
C12 C7 C8 C9 . . . . -0.5(6) ?
N1 C7 C8 C9 . . . . 177.2(4) ?
C7 C8 C9 C10 . . . . 0.5(7) ?
C8 C9 C10 C11 . . . . 0.2(7) ?
C9 C10 C11 C12 . . . . -0.9(7) ?
C8 C7 C12 C11 . . . . -0.1(7) ?
N1 C7 C12 C11 . . . . -177.8(4) ?
C10 C11 C12 C7 . . . . 0.9(7) ?
N1 C6 C15 C20 . . . . -117.6(5) ?
C5 C6 C15 C20 . . . . 68.0(6) ?
N1 C6 C15 C16 . . . . 65.0(6) ?
C5 C6 C15 C16 . . . . -109.5(5) ?
C20 C15 C16 C17 . . . . -0.8(6) ?
C6 C15 C16 C17 . . . . 176.8(4) ?
C15 C16 C17 C18 . . . . 1.3(7) ?
C16 C17 C18 C19 . . . . -0.9(7) ?
C16 C17 C18 Br1 . . . . 179.7(3) ?
C17 C18 C19 C20 . . . . 0.1(7) ?
Br1 C18 C19 C20 . . . . 179.5(3) ?
C16 C15 C20 C19 . . . . -0.1(7) ?
C6 C15 C20 C19 . . . . -177.6(4) ?
C18 C19 C20 C15 . . . . 0.4(7) ?

_cod_database_fobs_code 2022629
